data_2017002
loop_
_publ_author_name
'Janczak, Jan'
'Perp\'etuo, Genivaldo Julio'

_publ_section_title
;
 Two-dimensional hydrogen-bonded networks in
 1-(diaminomethylene)thiouron-1-ium nitrate and
 bis[1-(diaminomethylene)thiouron-1-ium] phosphonate monohydrate
;
_journal_coeditor_code FG3078
_journal_issue 3
_journal_name_full 'Acta Crystallographica Section C'
_journal_page_first o118
_journal_page_last o120
_journal_paper_doi 10.1107/S0108270109006325
_journal_volume 65
_journal_year 2009
_chemical_formula_iupac '2C2 H7 N4 S +, H P O3 2-, H2 O'
_chemical_formula_moiety '2(C2 H7 N4 S +), H O3 P 2-, H2 O'
_chemical_formula_sum 'C4 H17 N8 O4 P S2'
_chemical_formula_weight 336.35
_chemical_name_systematic
;
bis[1-(diaminomethylene)thiouron-1-ium] phosphonate monohydrate
;
_space_group_IT_number 2
_symmetry_cell_setting triclinic
_symmetry_space_group_name_Hall '-P 1'
_symmetry_space_group_name_H-M 'P -1'
_atom_sites_solution_hydrogens geom
_atom_sites_solution_primary direct
_atom_sites_solution_secondary difmap
_audit_creation_method SHELXL-97
_cell_angle_alpha 72.700(16)
_cell_angle_beta 72.961(15)
_cell_angle_gamma 85.842(14)
_cell_formula_units_Z 2
_cell_length_a 7.6109(12)
_cell_length_b 7.8771(14)
_cell_length_c 12.758(2)
_cell_measurement_reflns_used 852
_cell_measurement_temperature 295(2)
_cell_measurement_theta_max 29.53
_cell_measurement_theta_min 2.85
_cell_volume 698.1(2)
_computing_cell_refinement 'CrysAlis CCD (Oxford Diffraction, 2006)'
_computing_data_collection 'CrysAlis CCD (Oxford Diffraction, 2006)'
_computing_data_reduction 'CrysAlis CCD (Oxford Diffraction, 2006)'
_computing_molecular_graphics
;
Diamond (Brandenburg & Putz, 2006)
;
_computing_publication_material 'SHELXL97 (Sheldrick, 2008)'
_computing_structure_refinement 'SHELXL97 (Sheldrick, 2008)'
_computing_structure_solution 'SHELXS97 (Sheldrick, 2008)'
_diffrn_ambient_temperature 295(2)
_diffrn_detector_area_resol_mean '1024x1024 with blocks 2x2'
_diffrn_measured_fraction_theta_full 0.996
_diffrn_measured_fraction_theta_max 0.905
_diffrn_measurement_device_type 'Kuma KM-4 with area CCD detector'
_diffrn_measurement_method \w-scan
_diffrn_radiation_monochromator graphite
_diffrn_radiation_source 'fine-focus sealed tube'
_diffrn_radiation_type MoK\a
_diffrn_radiation_wavelength 0.71073
_diffrn_reflns_av_R_equivalents 0.0367
_diffrn_reflns_av_sigmaI/netI 0.0869
_diffrn_reflns_limit_h_max 10
_diffrn_reflns_limit_h_min -10
_diffrn_reflns_limit_k_max 10
_diffrn_reflns_limit_k_min -7
_diffrn_reflns_limit_l_max 16
_diffrn_reflns_limit_l_min -16
_diffrn_reflns_number 8542
_diffrn_reflns_theta_full 28.00
_diffrn_reflns_theta_max 29.53
_diffrn_reflns_theta_min 2.85
_exptl_absorpt_coefficient_mu 0.521
_exptl_absorpt_correction_T_max 0.9231
_exptl_absorpt_correction_T_min 0.8502
_exptl_absorpt_correction_type numerical
_exptl_absorpt_process_details
;
(CrysAlis RED; Oxford Diffraction, 2006)
;
_exptl_crystal_colour colourless
_exptl_crystal_density_diffrn 1.600
_exptl_crystal_density_meas 1.594
_exptl_crystal_density_method floatation
_exptl_crystal_description paralellepiped
_exptl_crystal_F_000 352
_exptl_crystal_size_max 0.38
_exptl_crystal_size_mid 0.27
_exptl_crystal_size_min 0.22
_refine_diff_density_max 0.429
_refine_diff_density_min -0.348
_refine_ls_extinction_method none
_refine_ls_goodness_of_fit_ref 1.004
_refine_ls_hydrogen_treatment mixed
_refine_ls_matrix_type full
_refine_ls_number_parameters 188
_refine_ls_number_reflns 3529
_refine_ls_number_restraints 0
_refine_ls_restrained_S_all 1.004
_refine_ls_R_factor_all 0.0965
_refine_ls_R_factor_gt 0.0473
_refine_ls_shift/su_max 0.001
_refine_ls_shift/su_mean 0.000
_refine_ls_structure_factor_coef Fsqd
_refine_ls_weighting_details 'calc w=1/[\s^2^(Fo^2^)+(0.0280P)^2^] where P=(Fo^2^+2Fc^2^)/3'
_refine_ls_weighting_scheme calc
_refine_ls_wR_factor_gt 0.0795
_refine_ls_wR_factor_ref 0.0885
_reflns_number_gt 1950
_reflns_number_total 3529
_reflns_threshold_expression I>2\s(I)
_cod_data_source_file fg3078.cif
_cod_data_source_block II
_cod_database_code 2017002
_cod_database_fobs_code 2017002

loop_
_symmetry_equiv_pos_as_xyz
'x, y, z'
'-x, -y, -z'

loop_
_atom_site_type_symbol
_atom_site_label
_atom_site_fract_x
_atom_site_fract_y
_atom_site_fract_z
_atom_site_U_iso_or_equiv
_atom_site_adp_type
_atom_site_calc_flag
_atom_site_refinement_flags
_atom_site_occupancy
_atom_site_disorder_assembly
_atom_site_disorder_group
P P1 0.37123(9) 0.14677(9) 0.64056(6) 0.02563(18) Uani d . 1 . .
H H1 0.430(3) 0.146(3) 0.5294(18) 0.017(6) Uiso d . 1 . .
O O1 0.3364(2) 0.3387(2) 0.63694(17) 0.0362(5) Uani d . 1 . .
O O2 0.1971(2) 0.0318(2) 0.69163(16) 0.0331(5) Uani d . 1 . .
O O3 0.5187(2) 0.0705(2) 0.69932(16) 0.0338(5) Uani d . 1 . .
S S11 0.22758(10) -0.45085(10) 1.07379(7) 0.0407(2) Uani d . 1 . .
C C11 0.2605(4) -0.2956(3) 0.9465(2) 0.0306(7) Uani d . 1 . .
N N11 0.1256(3) -0.1898(3) 0.90960(19) 0.0301(6) Uani d D 1 . .
H H11 0.1540 -0.1260 0.8385 0.036 Uiso d D 1 . .
N N12 0.4235(3) -0.2654(3) 0.8699(2) 0.0410(7) Uani d . 1 . .
H H121 0.4364 -0.1862 0.8049 0.049 Uiso calc R 1 . .
H H122 0.5168 -0.3250 0.8850 0.049 Uiso calc R 1 . .
C C12 -0.0556(4) -0.1779(3) 0.9673(2) 0.0301(7) Uani d . 1 . .
N N14 -0.1252(3) -0.2582(3) 1.0754(2) 0.0443(7) Uani d . 1 . .
H H141 -0.2384 -0.2428 1.1089 0.053 Uiso calc R 1 . .
H H142 -0.0581 -0.3269 1.1136 0.053 Uiso calc R 1 . .
N N13 -0.1568(3) -0.0726(3) 0.9080(2) 0.0442(7) Uani d . 1 . .
H H131 -0.2702 -0.0564 0.9408 0.053 Uiso calc R 1 . .
H H132 -0.1096 -0.0199 0.8364 0.053 Uiso calc R 1 . .
S S21 -0.15934(10) 0.79949(9) 0.64775(7) 0.0371(2) Uani d . 1 . .
C C21 0.0111(3) 0.6542(3) 0.6403(2) 0.0253(6) Uani d . 1 . .
N N21 -0.0014(3) 0.4810(3) 0.63714(19) 0.0243(5) Uani d D 1 . .
H H21 0.1010 0.4230 0.6310 0.029 Uiso d D 1 . .
N N22 0.1791(3) 0.6955(3) 0.6381(2) 0.0396(7) Uani d . 1 . .
H H221 0.2644 0.6178 0.6350 0.048 Uiso calc R 1 . .
H H222 0.2022 0.7998 0.6397 0.048 Uiso calc R 1 . .
C C22 -0.1487(3) 0.3912(3) 0.6396(2) 0.0199(6) Uani d . 1 . .
N N24 -0.3072(3) 0.4674(3) 0.6383(2) 0.0347(6) Uani d . 1 . .
H H241 -0.3976 0.4077 0.6385 0.042 Uiso calc R 1 . .
H H242 -0.3209 0.5772 0.6372 0.042 Uiso calc R 1 . .
N N23 -0.1257(3) 0.2238(3) 0.64123(18) 0.0294(6) Uani d . 1 . .
H H231 -0.2153 0.1629 0.6415 0.035 Uiso calc R 1 . .
H H232 -0.0212 0.1750 0.6421 0.035 Uiso calc R 1 . .
O O4W 0.5009(3) 0.1613(3) 0.89006(19) 0.0471(6) Uani d D 1 . .
H H1W 0.5500 0.2580 0.8750 0.071 Uiso d D 1 . .
H H2W 0.5070 0.1360 0.8310 0.071 Uiso d D 1 . .

loop_
_atom_site_aniso_label
_atom_site_aniso_U_11
_atom_site_aniso_U_22
_atom_site_aniso_U_33
_atom_site_aniso_U_12
_atom_site_aniso_U_13
_atom_site_aniso_U_23
P1 0.0176(4) 0.0247(4) 0.0297(5) -0.0002(3) -0.0073(3) -0.0086(3)
O1 0.0377(11) 0.0313(10) 0.0406(14) -0.0011(8) -0.0179(10) -0.0079(10)
O2 0.0260(10) 0.0266(10) 0.0473(13) -0.0045(8) -0.0128(9) -0.0080(9)
O3 0.0269(11) 0.0278(11) 0.0478(13) 0.0050(8) -0.0151(9) -0.0092(9)
S11 0.0374(5) 0.0398(5) 0.0362(5) 0.0022(4) -0.0089(4) -0.0002(4)
C11 0.0293(16) 0.0264(15) 0.0378(18) 0.0037(12) -0.0090(13) -0.0131(13)
N11 0.0265(13) 0.0305(14) 0.0274(14) 0.0032(10) -0.0059(11) -0.0022(11)
N12 0.0298(14) 0.0381(15) 0.0395(16) 0.0082(11) -0.0016(11) 0.0019(12)
C12 0.0285(16) 0.0276(16) 0.0360(19) 0.0018(13) -0.0081(13) -0.0135(14)
N14 0.0265(14) 0.0615(18) 0.0384(16) 0.0067(12) -0.0032(12) -0.0121(14)
N13 0.0320(15) 0.0496(16) 0.0461(17) 0.0107(12) -0.0118(12) -0.0081(13)
S21 0.0376(4) 0.0349(4) 0.0413(6) 0.0037(3) -0.0117(4) -0.0182(4)
C21 0.0238(14) 0.0238(15) 0.0271(16) -0.0008(11) -0.0062(11) -0.0062(12)
N21 0.0210(12) 0.0226(12) 0.0301(14) 0.0002(9) -0.0074(10) -0.0099(10)
N22 0.0233(13) 0.0278(13) 0.074(2) 0.0013(10) -0.0162(12) -0.0220(13)
C22 0.0169(13) 0.0227(14) 0.0183(14) -0.0008(11) -0.0052(10) -0.0028(11)
N24 0.0265(13) 0.0236(12) 0.0607(18) 0.0004(10) -0.0195(12) -0.0149(12)
N23 0.0253(12) 0.0231(12) 0.0441(16) -0.0004(9) -0.0115(11) -0.0151(11)
O4W 0.0381(13) 0.0594(15) 0.0428(15) -0.0057(11) -0.0082(11) -0.0152(13)

loop_
_atom_type_symbol
_atom_type_description
_atom_type_scat_dispersion_real
_atom_type_scat_dispersion_imag
_atom_type_scat_source
C C 0.0033 0.0016 'International Tables Vol C Tables 4.2.6.8 and 6.1.1.4'
H H 0.0000 0.0000 'International Tables Vol C Tables 4.2.6.8 and 6.1.1.4'
N N 0.0061 0.0033 'International Tables Vol C Tables 4.2.6.8 and 6.1.1.4'
O O 0.0106 0.0060 'International Tables Vol C Tables 4.2.6.8 and 6.1.1.4'
P P 0.1023 0.0942 'International Tables Vol C Tables 4.2.6.8 and 6.1.1.4'
S S 0.1246 0.1234 'International Tables Vol C Tables 4.2.6.8 and 6.1.1.4'

loop_
_geom_angle_atom_site_label_1
_geom_angle_atom_site_label_2
_geom_angle_atom_site_label_3
_geom_angle_site_symmetry_1
_geom_angle_site_symmetry_3
_geom_angle
_geom_angle_publ_flag
O1 P1 O3 . . 111.38(11) ?
O1 P1 O2 . . 113.20(10) ?
O3 P1 O2 . . 111.99(10) ?
O1 P1 H1 . . 105.4(8) ?
O3 P1 H1 . . 109.6(9) ?
O2 P1 H1 . . 104.7(9) ?
N12 C11 N11 . . 113.0(2) ?
N12 C11 S11 . . 121.8(2) ?
N11 C11 S11 . . 125.2(2) ?
C12 N11 C11 . . 129.3(2) ?
C12 N11 H11 . . 113.4 ?
C11 N11 H11 . . 117.2 ?
C11 N12 H121 . . 120.0 ?
C11 N12 H122 . . 120.0 ?
H121 N12 H122 . . 120.0 ?
N14 C12 N13 . . 120.6(3) ?
N14 C12 N11 . . 123.2(3) ?
N13 C12 N11 . . 116.2(3) ?
C12 N14 H141 . . 120.0 ?
C12 N14 H142 . . 120.0 ?
H141 N14 H142 . . 120.0 ?
C12 N13 H131 . . 120.0 ?
C12 N13 H132 . . 120.0 ?
H131 N13 H132 . . 120.0 ?
N22 C21 N21 . . 112.2(2) ?
N22 C21 S21 . . 121.7(2) ?
N21 C21 S21 . . 126.02(19) ?
C22 N21 C21 . . 129.4(2) ?
C22 N21 H21 . . 115.7 ?
C21 N21 H21 . . 114.9 ?
C21 N22 H221 . . 120.0 ?
C21 N22 H222 . . 120.0 ?
H221 N22 H222 . . 120.0 ?
N24 C22 N23 . . 120.7(2) ?
N24 C22 N21 . . 122.1(2) ?
N23 C22 N21 . . 117.2(2) ?
C22 N24 H241 . . 120.0 ?
C22 N24 H242 . . 120.0 ?
H241 N24 H242 . . 120.0 ?
C22 N23 H231 . . 120.0 ?
C22 N23 H232 . . 120.0 ?
H231 N23 H232 . . 120.0 ?
H1W O4W H2W . . 111 ?

loop_
_geom_bond_atom_site_label_1
_geom_bond_atom_site_label_2
_geom_bond_site_symmetry_2
_geom_bond_distance
_geom_bond_publ_flag
P1 O1 . 1.5051(18) ?
P1 O3 . 1.5195(19) ?
P1 O2 . 1.5226(18) ?
P1 H1 . 1.36(2) ?
S11 C11 . 1.679(3) ?
C11 N12 . 1.321(3) ?
C11 N11 . 1.376(3) ?
N11 C12 . 1.372(3) ?
N11 H11 . 0.8700 ?
N12 H121 . 0.8600 ?
N12 H122 . 0.8600 ?
C12 N14 . 1.298(3) ?
C12 N13 . 1.315(3) ?
N14 H141 . 0.8600 ?
N14 H142 . 0.8600 ?
N13 H131 . 0.8600 ?
N13 H132 . 0.8600 ?
S21 C21 . 1.667(3) ?
C21 N22 . 1.332(3) ?
C21 N21 . 1.388(3) ?
N21 C22 . 1.357(3) ?
N21 H21 . 0.8700 ?
N22 H221 . 0.8600 ?
N22 H222 . 0.8600 ?
C22 N24 . 1.311(3) ?
C22 N23 . 1.312(3) ?
N24 H241 . 0.8600 ?
N24 H242 . 0.8600 ?
N23 H231 . 0.8600 ?
N23 H232 . 0.8600 ?
O4W H1W . 0.8200 ?
O4W H2W . 0.8200 ?

loop_
_geom_hbond_atom_site_label_D
_geom_hbond_atom_site_label_H
_geom_hbond_atom_site_label_A
_geom_hbond_site_symmetry_A
_geom_hbond_distance_DH
_geom_hbond_distance_HA
_geom_hbond_distance_DA
_geom_hbond_angle_DHA
_geom_hbond_publ_flag
N11 H11 O2 . 0.87 1.87 2.728(3) 173 y
N12 H121 O3 . 0.86 2.09 2.862(3) 149 y
N12 H122 S11 2_647 0.86 2.59 3.444(2) 170 y
N14 H141 O4W 2_557 0.86 2.05 2.846(3) 153 y
N14 H142 S11 . 0.86 2.30 2.984(3) 137 y
N13 H131 O4W 2_557 0.86 2.31 3.037(3) 142 y
N13 H131 O4W 1_455 0.86 2.44 3.104(3) 134 y
N13 H132 O2 . 0.86 2.49 3.188(3) 139 y
N21 H21 O1 . 0.87 1.88 2.729(3) 165 y
N22 H221 O1 . 0.86 2.22 2.976(3) 146 y
N22 H222 O2 1_565 0.86 2.12 2.948(3) 163 y
N24 H241 O1 1_455 0.86 2.14 2.970(3) 162 y
N24 H242 S21 . 0.86 2.27 2.969(2) 139 y
N23 H231 O3 1_455 0.86 2.05 2.846(3) 154 y
N23 H231 S21 1_545 0.86 2.84 3.345(2) 119 y
N23 H232 O2 . 0.86 2.09 2.923(3) 164 y
O4W H1W S11 2_657 0.82 2.68 3.399(2) 147 y
O4W H2W O3 . 0.82 1.88 2.698(3) 178 y
